data_1540729
loop_
_publ_author_name
'Yap, Wai-Sum'
'Gan, Chew-Yan'
'Sim, Kae-Shin'
'Lim, Siew-Huah'
'Low, Yun-Yee'
'Kam, Toh-Seok'

_publ_section_title
;
 Aspidofractinine and Eburnane Alkaloids from a North Borneo Kopsia.
 Ring-Contracted, Additional Ring-Fused, and Paucidactine-Type
 Aspidofractinine Alkaloids from K. pauciflora.
;
_journal_issue 1
_journal_name_full 'Journal of natural products'
_journal_page_first 230
_journal_page_last 239
_journal_paper_doi 10.1021/acs.jnatprod.5b00992
_journal_volume 79
_journal_year 2016
_chemical_absolute_configuration syn
_chemical_formula_moiety 'C20 H22 N2 O3, C H4 O'
_chemical_formula_sum 'C21 H26 N2 O4'
_chemical_formula_weight 370.44
_chemical_melting_point 454.0(10)
_chemical_name_common Paucidirinine
_space_group_crystal_system orthorhombic
_space_group_IT_number 19
_space_group_name_Hall 'P 2ac 2ab'
_space_group_name_H-M_alt 'P 21 21 21'
_symmetry_space_group_name_Hall 'P 2ac 2ab'
_symmetry_space_group_name_H-M 'P 21 21 21'
_atom_sites_solution_hydrogens mixed
_audit_creation_method SHELXL-2014/7
_cell_angle_alpha 90
_cell_angle_beta 90
_cell_angle_gamma 90
_cell_formula_units_Z 4
_cell_length_a 6.7581(2)
_cell_length_b 11.4548(3)
_cell_length_c 23.3157(6)
_cell_measurement_reflns_used 4942
_cell_measurement_temperature 100(2)
_cell_measurement_theta_max 29.44
_cell_measurement_theta_min 2.49
_cell_volume 1804.93(9)
_computing_cell_refinement 'SAINT (Bruker, 2007)'
_computing_data_collection 'APEX2 (Bruker, 2007)'
_computing_data_reduction 'SAINT (Bruker, 2007)'
_computing_molecular_graphics 'X-SEED (Barbour, 2001)'
_computing_publication_material 'enCIFer (Allen et al., 2004)'
_computing_structure_refinement 'SHELXL-2014/7 (Sheldrick, 2014)'
_computing_structure_solution 'SHELXS97 (Sheldrick, 2008)'
_diffrn_ambient_temperature 100(2)
_diffrn_measured_fraction_theta_full 1.000
_diffrn_measured_fraction_theta_max 1.000
_diffrn_measurement_device_type 'Bruker APEX-II CCD'
_diffrn_measurement_method '\w scans'
_diffrn_radiation_type MoK\a
_diffrn_radiation_wavelength 0.71073
_diffrn_reflns_av_R_equivalents 0.0488
_diffrn_reflns_av_unetI/netI 0.0402
_diffrn_reflns_laue_measured_fraction_full 1.000
_diffrn_reflns_laue_measured_fraction_max 1.000
_diffrn_reflns_limit_h_max 8
_diffrn_reflns_limit_h_min -8
_diffrn_reflns_limit_k_max 14
_diffrn_reflns_limit_k_min -14
_diffrn_reflns_limit_l_max 30
_diffrn_reflns_limit_l_min -30
_diffrn_reflns_number 16954
_diffrn_reflns_point_group_measured_fraction_full 1.000
_diffrn_reflns_point_group_measured_fraction_max 1.000
_diffrn_reflns_theta_full 25.005
_diffrn_reflns_theta_max 27.483
_diffrn_reflns_theta_min 1.747
_diffrn_source 'fine-focus sealed tube'
_exptl_absorpt_coefficient_mu 0.095
_exptl_absorpt_correction_T_max 0.9878
_exptl_absorpt_correction_T_min 0.9472
_exptl_absorpt_correction_type multi-scan
_exptl_absorpt_process_details 'SADABS, BRUKER (2006)'
_exptl_crystal_colour colourless
_exptl_crystal_density_diffrn 1.363
_exptl_crystal_density_method 'not measured'
_exptl_crystal_description block
_exptl_crystal_F_000 792
_exptl_crystal_size_max 0.580
_exptl_crystal_size_mid 0.250
_exptl_crystal_size_min 0.130
_refine_diff_density_max 0.251
_refine_diff_density_min -0.243
_refine_diff_density_rms 0.052
_refine_ls_abs_structure_details
;
 Flack x determined using 1465 quotients [(I+)-(I-)]/[(I+)+(I-)]
 (Parsons, Flack and Wagner, Acta Cryst. B69 (2013) 249-259).
;
_refine_ls_abs_structure_Flack -0.5(5)
_refine_ls_extinction_method none
_refine_ls_goodness_of_fit_ref 1.073
_refine_ls_hydrogen_treatment mixed
_refine_ls_matrix_type full
_refine_ls_number_parameters 251
_refine_ls_number_reflns 4134
_refine_ls_number_restraints 0
_refine_ls_restrained_S_all 1.073
_refine_ls_R_factor_all 0.0430
_refine_ls_R_factor_gt 0.0361
_refine_ls_shift/su_max <0.001
_refine_ls_shift/su_mean <0.001
_refine_ls_structure_factor_coef Fsqd
_refine_ls_weighting_details 'w=1/[\s^2^(Fo^2^)+(0.0534P)^2^+0.2556P] where P=(Fo^2^+2Fc^2^)/3'
_refine_ls_weighting_scheme calc
_refine_ls_wR_factor_gt 0.0885
_refine_ls_wR_factor_ref 0.0994
_reflns_Friedel_coverage 0.733
_reflns_friedel_fraction_full 1.000
_reflns_friedel_fraction_max 1.000
_reflns_number_gt 3719
_reflns_number_total 4134
_reflns_threshold_expression 'I > 2\s(I)'
_cod_data_source_file np5b00992_si_002.cif
_cod_data_source_block Paucidirinine
_cod_depositor_comments
;
The following automatic conversions were performed:

'_chemical_melting_point' value '453-455' was changed to '454.0(10)'
- the average value was taken and precision was estimated.

Automatic conversion script
Id: cif_fix_values 4268 2015-11-12 08:31:59Z antanas 

 Adding full bibliography for 1540726--1540731.cif.
;
_cod_database_code 1540729
_shelx_shelxl_version_number 2014/7
_shelx_space_group_comment
;
The symmetry employed for this shelxl refinement is uniquely defined
by the following loop, which should always be used as a source of
symmetry information in preference to the above space-group names.
They are only intended as comments.
;
_shelx_estimated_absorpt_t_min 0.947
_shelx_estimated_absorpt_t_max 0.988

loop_
_space_group_symop_operation_xyz
'x, y, z'
'-x+1/2, -y, z+1/2'
'-x, y+1/2, -z+1/2'
'x+1/2, -y+1/2, -z'

loop_
_atom_site_label
_atom_site_type_symbol
_atom_site_fract_x
_atom_site_fract_y
_atom_site_fract_z
_atom_site_U_iso_or_equiv
_atom_site_adp_type
_atom_site_occupancy
_atom_site_site_symmetry_order
_atom_site_calc_flag
_atom_site_refinement_flags_posn
_atom_site_refinement_flags_adp
C2 C 0.9876(3) 0.49617(19) 0.12111(9) 0.0144(4) Uani 1 1 d . .
C5 C 0.5998(3) 0.72692(19) 0.16403(9) 0.0161(5) Uani 1 1 d . .
H5A H 0.6431 0.8094 0.1619 0.019 Uiso 1 1 calc R U
H5B H 0.4534 0.7239 0.1634 0.019 Uiso 1 1 calc R U
C6 C 0.6892(3) 0.6542(2) 0.11489(9) 0.0148(4) Uani 1 1 d . .
H6A H 0.7015 0.7014 0.0795 0.018 Uiso 1 1 calc R U
H6B H 0.6066 0.5848 0.1066 0.018 Uiso 1 1 calc R U
C7 C 0.8978(3) 0.61712(19) 0.13779(9) 0.0132(4) Uani 1 1 d . .
C8 C 1.0506(3) 0.6987(2) 0.11298(9) 0.0134(4) Uani 1 1 d . .
C9 C 1.0812(3) 0.8168(2) 0.12146(9) 0.0155(4) Uani 1 1 d . .
H9 H 1.0106 0.8577 0.1504 0.019 Uiso 1 1 calc R U
C10 C 1.2178(3) 0.8746(2) 0.08675(9) 0.0172(5) Uani 1 1 d . .
H10 H 1.2414 0.9556 0.0923 0.021 Uiso 1 1 calc R U
C11 C 1.3195(3) 0.8146(2) 0.04412(10) 0.0182(5) Uani 1 1 d . .
H11 H 1.4112 0.8554 0.0206 0.022 Uiso 1 1 calc R U
C12 C 1.2892(3) 0.6958(2) 0.03525(9) 0.0168(5) Uani 1 1 d . .
H12 H 1.3594 0.6550 0.0062 0.020 Uiso 1 1 calc R U
C13 C 1.1537(3) 0.63835(19) 0.07009(9) 0.0142(4) Uani 1 1 d . .
C14 C 0.5758(4) 0.6086(2) 0.25560(9) 0.0173(5) Uani 1 1 d . .
C15 C 0.7094(3) 0.5099(2) 0.27702(10) 0.0195(5) Uani 1 1 d . .
H15A H 0.6315 0.4404 0.2882 0.023 Uiso 1 1 calc R U
H15B H 0.7915 0.5353 0.3099 0.023 Uiso 1 1 calc R U
C16 C 0.8317(3) 0.3977(2) 0.12256(10) 0.0165(5) Uani 1 1 d . .
H16 H 0.9066 0.3228 0.1265 0.020 Uiso 1 1 calc R U
C17 C 0.7160(4) 0.4145(2) 0.17932(10) 0.0174(5) Uani 1 1 d . .
H17A H 0.5900 0.4555 0.1713 0.021 Uiso 1 1 calc R U
H17B H 0.6837 0.3371 0.1958 0.021 Uiso 1 1 calc R U
C18 C 1.1419(3) 0.4612(2) 0.16785(10) 0.0170(5) Uani 1 1 d . .
H18A H 1.2180 0.3927 0.1543 0.020 Uiso 1 1 calc R U
H18B H 1.2360 0.5264 0.1735 0.020 Uiso 1 1 calc R U
C19 C 1.0425(3) 0.4311(2) 0.22641(10) 0.0186(5) Uani 1 1 d . .
H19A H 1.0330 0.3455 0.2316 0.022 Uiso 1 1 calc R U
H19B H 1.1193 0.4644 0.2587 0.022 Uiso 1 1 calc R U
C20 C 0.8373(3) 0.4857(2) 0.22341(10) 0.0163(5) Uani 1 1 d . .
C21 C 0.8679(3) 0.6124(2) 0.20287(9) 0.0145(5) Uani 1 1 d . .
H21 H 0.9796 0.6509 0.2237 0.017 Uiso 1 1 calc R U
C22 C 0.6982(3) 0.3838(2) 0.07062(10) 0.0182(5) Uani 1 1 d . .
C23 C 0.6897(4) 0.3233(2) -0.02599(11) 0.0245(5) Uani 1 1 d . .
H23A H 0.5979 0.2589 -0.0185 0.037 Uiso 1 1 calc R U
H23B H 0.7802 0.3013 -0.0570 0.037 Uiso 1 1 calc R U
H23C H 0.6147 0.3929 -0.0373 0.037 Uiso 1 1 calc R U
C24 C 0.7164(4) 0.0571(3) 0.09061(12) 0.0304(6) Uani 1 1 d . .
H24A H 0.6126 0.1156 0.0849 0.046 Uiso 1 1 calc R U
H24B H 0.6558 -0.0180 0.1005 0.046 Uiso 1 1 calc R U
H24C H 0.7936 0.0487 0.0553 0.046 Uiso 1 1 calc R U
H1 H 1.185(5) 0.472(3) 0.0573(13) 0.028(8) Uiso 1 1 d . .
N1 N 1.0890(3) 0.52151(17) 0.06664(8) 0.0156(4) Uani 1 1 d . .
N4 N 0.6794(3) 0.66905(17) 0.21540(8) 0.0148(4) Uani 1 1 d . .
O14 O 0.4045(2) 0.62903(15) 0.26986(7) 0.0215(4) Uani 1 1 d . .
O22 O 0.5209(2) 0.39617(17) 0.06987(8) 0.0255(4) Uani 1 1 d . .
O23 O 0.8020(2) 0.34826(15) 0.02531(7) 0.0224(4) Uani 1 1 d . .
O24 O 0.8425(3) 0.09306(18) 0.13572(8) 0.0306(5) Uani 1 1 d . .
H24 H 0.7751 0.1053 0.1654 0.046 Uiso 1 1 calc R U

loop_
_atom_site_aniso_label
_atom_site_aniso_U_11
_atom_site_aniso_U_22
_atom_site_aniso_U_33
_atom_site_aniso_U_23
_atom_site_aniso_U_13
_atom_site_aniso_U_12
C2 0.0133(10) 0.0152(11) 0.0146(11) -0.0010(8) 0.0001(9) 0.0011(8)
C5 0.0163(10) 0.0166(11) 0.0152(11) 0.0021(9) 0.0009(9) 0.0027(9)
C6 0.0123(10) 0.0189(11) 0.0132(10) -0.0011(8) -0.0010(8) 0.0016(9)
C7 0.0116(10) 0.0144(10) 0.0136(10) -0.0007(8) 0.0010(8) 0.0011(9)
C8 0.0103(9) 0.0191(11) 0.0108(9) 0.0008(8) -0.0016(8) 0.0005(8)
C9 0.0160(10) 0.0188(11) 0.0118(10) -0.0001(9) -0.0002(9) 0.0012(9)
C10 0.0176(11) 0.0194(12) 0.0148(10) 0.0025(8) -0.0019(9) -0.0025(9)
C11 0.0143(10) 0.0272(12) 0.0131(10) 0.0045(9) -0.0007(9) -0.0034(10)
C12 0.0135(10) 0.0257(12) 0.0113(10) -0.0015(9) -0.0001(8) -0.0006(9)
C13 0.0119(10) 0.0180(11) 0.0125(10) -0.0007(8) -0.0023(8) 0.0013(8)
C14 0.0185(11) 0.0190(11) 0.0145(10) -0.0018(9) 0.0011(9) -0.0024(10)
C15 0.0189(11) 0.0234(12) 0.0163(11) 0.0048(9) 0.0025(9) -0.0013(10)
C16 0.0137(10) 0.0152(11) 0.0205(11) -0.0014(9) 0.0011(9) 0.0010(9)
C17 0.0169(11) 0.0145(10) 0.0206(11) 0.0009(9) 0.0015(9) -0.0005(9)
C18 0.0132(10) 0.0182(11) 0.0196(11) 0.0004(9) -0.0001(9) 0.0036(9)
C19 0.0189(12) 0.0191(11) 0.0177(11) 0.0041(9) -0.0003(9) 0.0015(9)
C20 0.0159(10) 0.0167(11) 0.0163(11) 0.0034(9) 0.0013(9) 0.0003(9)
C21 0.0145(11) 0.0158(11) 0.0133(10) 0.0002(8) 0.0001(8) 0.0001(9)
C22 0.0158(11) 0.0141(11) 0.0245(12) -0.0037(9) 0.0003(10) -0.0010(9)
C23 0.0223(12) 0.0297(14) 0.0214(12) -0.0044(10) -0.0023(10) -0.0050(11)
C24 0.0267(13) 0.0354(16) 0.0291(14) 0.0021(11) 0.0008(11) -0.0032(12)
N1 0.0136(9) 0.0178(10) 0.0154(9) -0.0022(8) 0.0027(8) 0.0013(8)
N4 0.0134(9) 0.0183(9) 0.0129(9) 0.0007(7) 0.0018(7) 0.0010(8)
O14 0.0178(8) 0.0260(9) 0.0206(8) 0.0008(7) 0.0059(7) 0.0010(7)
O22 0.0149(8) 0.0313(10) 0.0304(10) -0.0104(8) -0.0019(7) 0.0009(7)
O23 0.0165(8) 0.0280(9) 0.0228(9) -0.0092(7) -0.0012(7) -0.0014(7)
O24 0.0255(9) 0.0412(11) 0.0250(10) -0.0068(9) 0.0067(8) 0.0000(9)

loop_
_atom_type_symbol
_atom_type_description
_atom_type_scat_dispersion_real
_atom_type_scat_dispersion_imag
_atom_type_scat_source
C C 0.0033 0.0016 'International Tables Vol C Tables 4.2.6.8 and 6.1.1.4'
H H 0.0000 0.0000 'International Tables Vol C Tables 4.2.6.8 and 6.1.1.4'
N N 0.0061 0.0033 'International Tables Vol C Tables 4.2.6.8 and 6.1.1.4'
O O 0.0106 0.0060 'International Tables Vol C Tables 4.2.6.8 and 6.1.1.4'

loop_
_geom_angle_atom_site_label_1
_geom_angle_atom_site_label_2
_geom_angle_atom_site_label_3
_geom_angle
N1 C2 C16 118.73(18)
N1 C2 C18 110.03(17)
C16 C2 C18 104.64(18)
N1 C2 C7 102.76(17)
C16 C2 C7 112.18(17)
C18 C2 C7 108.26(17)
N4 C5 C6 102.61(17)
N4 C5 H5A 111.2
C6 C5 H5A 111.2
N4 C5 H5B 111.2
C6 C5 H5B 111.2
H5A C5 H5B 109.2
C5 C6 C7 104.26(17)
C5 C6 H6A 110.9
C7 C6 H6A 110.9
C5 C6 H6B 110.9
C7 C6 H6B 110.9
H6A C6 H6B 108.9
C8 C7 C21 119.50(18)
C8 C7 C2 100.83(17)
C21 C7 C2 105.47(17)
C8 C7 C6 108.52(17)
C21 C7 C6 103.21(17)
C2 C7 C6 120.35(18)
C9 C8 C13 120.7(2)
C9 C8 C7 130.8(2)
C13 C8 C7 108.00(19)
C8 C9 C10 118.7(2)
C8 C9 H9 120.6
C10 C9 H9 120.6
C11 C10 C9 120.5(2)
C11 C10 H10 119.8
C9 C10 H10 119.8
C10 C11 C12 121.1(2)
C10 C11 H11 119.4
C12 C11 H11 119.4
C13 C12 C11 118.2(2)
C13 C12 H12 120.9
C11 C12 H12 120.9
C12 C13 C8 120.8(2)
C12 C13 N1 128.3(2)
C8 C13 N1 110.7(2)
O14 C14 N4 125.1(2)
O14 C14 C15 127.5(2)
N4 C14 C15 107.29(19)
C14 C15 C20 101.46(18)
C14 C15 H15A 111.5
C20 C15 H15A 111.5
C14 C15 H15B 111.5
C20 C15 H15B 111.5
H15A C15 H15B 109.3
C22 C16 C2 117.67(19)
C22 C16 C17 113.21(18)
C2 C16 C17 105.82(18)
C22 C16 H16 106.5
C2 C16 H16 106.5
C17 C16 H16 106.5
C20 C17 C16 111.42(19)
C20 C17 H17A 109.3
C16 C17 H17A 109.3
C20 C17 H17B 109.3
C16 C17 H17B 109.3
H17A C17 H17B 108.0
C19 C18 C2 112.36(18)
C19 C18 H18A 109.1
C2 C18 H18A 109.1
C19 C18 H18B 109.1
C2 C18 H18B 109.1
H18A C18 H18B 107.9
C20 C19 C18 105.12(19)
C20 C19 H19A 110.7
C18 C19 H19A 110.7
C20 C19 H19B 110.7
C18 C19 H19B 110.7
H19A C19 H19B 108.8
C19 C20 C21 106.20(18)
C19 C20 C15 123.1(2)
C21 C20 C15 99.07(18)
C19 C20 C17 107.21(19)
C21 C20 C17 111.17(18)
C15 C20 C17 109.61(19)
N4 C21 C7 107.33(17)
N4 C21 C20 103.84(18)
C7 C21 C20 111.02(19)
N4 C21 H21 111.4
C7 C21 H21 111.4
C20 C21 H21 111.4
O22 C22 O23 123.2(2)
O22 C22 C16 126.1(2)
O23 C22 C16 110.60(19)
O23 C23 H23A 109.5
O23 C23 H23B 109.5
H23A C23 H23B 109.5
O23 C23 H23C 109.5
H23A C23 H23C 109.5
H23B C23 H23C 109.5
O24 C24 H24A 109.5
O24 C24 H24B 109.5
H24A C24 H24B 109.5
O24 C24 H24C 109.5
H24A C24 H24C 109.5
H24B C24 H24C 109.5
C13 N1 C2 106.40(18)
C13 N1 H1 113.2(19)
C2 N1 H1 115(2)
C14 N4 C21 111.16(19)
C14 N4 C5 127.06(19)
C21 N4 C5 110.91(17)
C22 O23 C23 116.12(18)
C24 O24 H24 109.5

loop_
_geom_bond_atom_site_label_1
_geom_bond_atom_site_label_2
_geom_bond_distance
C2 N1 1.472(3)
C2 C16 1.544(3)
C2 C18 1.560(3)
C2 C7 1.562(3)
C5 N4 1.471(3)
C5 C6 1.540(3)
C5 H5A 0.9900
C5 H5B 0.9900
C6 C7 1.566(3)
C6 H6A 0.9900
C6 H6B 0.9900
C7 C8 1.507(3)
C7 C21 1.532(3)
C8 C9 1.383(3)
C8 C13 1.401(3)
C9 C10 1.395(3)
C9 H9 0.9500
C10 C11 1.390(3)
C10 H10 0.9500
C11 C12 1.392(3)
C11 H11 0.9500
C12 C13 1.390(3)
C12 H12 0.9500
C13 N1 1.410(3)
C14 O14 1.227(3)
C14 N4 1.360(3)
C14 C15 1.530(3)
C15 C20 1.544(3)
C15 H15A 0.9900
C15 H15B 0.9900
C16 C22 1.519(3)
C16 C17 1.549(3)
C16 H16 1.0000
C17 C20 1.548(3)
C17 H17A 0.9900
C17 H17B 0.9900
C18 C19 1.560(3)
C18 H18A 0.9900
C18 H18B 0.9900
C19 C20 1.523(3)
C19 H19A 0.9900
C19 H19B 0.9900
C20 C21 1.542(3)
C21 N4 1.459(3)
C21 H21 1.0000
C22 O22 1.207(3)
C22 O23 1.332(3)
C23 O23 1.445(3)
C23 H23A 0.9800
C23 H23B 0.9800
C23 H23C 0.9800
C24 O24 1.415(3)
C24 H24A 0.9800
C24 H24B 0.9800
C24 H24C 0.9800
N1 H1 0.89(3)
O24 H24 0.8400

loop_
_geom_hbond_atom_site_label_D
_geom_hbond_atom_site_label_H
_geom_hbond_atom_site_label_A
_geom_hbond_distance_DH
_geom_hbond_distance_HA
_geom_hbond_distance_DA
_geom_hbond_angle_DHA
_geom_hbond_site_symmetry_A
N1 H1 O22 0.89(3) 2.45(3) 3.254(3) 151(3) 1_655
O24 H24 O14 0.84 1.96 2.794(2) 174.4 3_645

loop_
_geom_torsion_atom_site_label_1
_geom_torsion_atom_site_label_2
_geom_torsion_atom_site_label_3
_geom_torsion_atom_site_label_4
_geom_torsion
N4 C5 C6 C7 -34.1(2)
N1 C2 C7 C8 -31.88(19)
C16 C2 C7 C8 -160.53(18)
C18 C2 C7 C8 84.51(19)
N1 C2 C7 C21 -156.85(17)
C16 C2 C7 C21 74.5(2)
C18 C2 C7 C21 -40.5(2)
N1 C2 C7 C6 87.2(2)
C16 C2 C7 C6 -41.4(3)
C18 C2 C7 C6 -156.36(19)
C5 C6 C7 C8 -98.82(19)
C5 C6 C7 C21 28.9(2)
C5 C6 C7 C2 145.98(19)
C21 C7 C8 C9 -51.6(3)
C2 C7 C8 C9 -166.4(2)
C6 C7 C8 C9 66.2(3)
C21 C7 C8 C13 136.8(2)
C2 C7 C8 C13 21.9(2)
C6 C7 C8 C13 -105.4(2)
C13 C8 C9 C10 -0.4(3)
C7 C8 C9 C10 -171.2(2)
C8 C9 C10 C11 0.6(3)
C9 C10 C11 C12 -0.5(3)
C10 C11 C12 C13 0.2(3)
C11 C12 C13 C8 -0.1(3)
C11 C12 C13 N1 175.2(2)
C9 C8 C13 C12 0.1(3)
C7 C8 C13 C12 172.82(19)
C9 C8 C13 N1 -175.9(2)
C7 C8 C13 N1 -3.2(2)
O14 C14 C15 C20 148.2(2)
N4 C14 C15 C20 -29.6(2)
N1 C2 C16 C22 -37.7(3)
C18 C2 C16 C22 -160.89(18)
C7 C2 C16 C22 82.0(2)
N1 C2 C16 C17 -165.41(18)
C18 C2 C16 C17 71.4(2)
C7 C2 C16 C17 -45.7(2)
C22 C16 C17 C20 -152.04(19)
C2 C16 C17 C20 -21.8(2)
N1 C2 C18 C19 -178.98(19)
C16 C2 C18 C19 -50.4(2)
C7 C2 C18 C19 69.4(2)
C2 C18 C19 C20 -18.8(3)
C18 C19 C20 C21 -48.8(2)
C18 C19 C20 C15 -161.5(2)
C18 C19 C20 C17 70.1(2)
C14 C15 C20 C19 155.5(2)
C14 C15 C20 C21 39.4(2)
C14 C15 C20 C17 -77.1(2)
C16 C17 C20 C19 -49.3(2)
C16 C17 C20 C21 66.4(2)
C16 C17 C20 C15 174.87(18)
C8 C7 C21 N4 107.7(2)
C2 C7 C21 N4 -139.94(18)
C6 C7 C21 N4 -12.8(2)
C8 C7 C21 C20 -139.5(2)
C2 C7 C21 C20 -27.1(2)
C6 C7 C21 C20 100.0(2)
C19 C20 C21 N4 -165.27(18)
C15 C20 C21 N4 -36.8(2)
C17 C20 C21 N4 78.4(2)
C19 C20 C21 C7 79.7(2)
C15 C20 C21 C7 -151.83(18)
C17 C20 C21 C7 -36.6(2)
C2 C16 C22 O22 -116.4(3)
C17 C16 C22 O22 7.7(3)
C2 C16 C22 O23 67.5(3)
C17 C16 C22 O23 -168.42(19)
C12 C13 N1 C2 165.7(2)
C8 C13 N1 C2 -18.6(2)
C16 C2 N1 C13 155.94(19)
C18 C2 N1 C13 -83.6(2)
C7 C2 N1 C13 31.5(2)
O14 C14 N4 C21 -171.9(2)
C15 C14 N4 C21 6.0(2)
O14 C14 N4 C5 -31.4(4)
C15 C14 N4 C5 146.5(2)
C7 C21 N4 C14 137.99(19)
C20 C21 N4 C14 20.4(2)
C7 C21 N4 C5 -9.1(2)
C20 C21 N4 C5 -126.74(18)
C6 C5 N4 C14 -113.3(2)
C6 C5 N4 C21 27.3(2)
O22 C22 O23 C23 -0.6(3)
C16 C22 O23 C23 175.59(19)
